data_7135504
loop_
_publ_author_name
'Li, Shan-Shan'
'Wu, Xiao-Guang'
'Li, Zhen'
'Tian, Jin-Rui'
'Ma, Ai-Jun'
'Tu, Yong-Qiang'

_publ_section_title
;
 Biosynthesis inspired asymmetric total synthesis of camptothecin.
;
_journal_issue 4
_journal_name_full 'Chemical communications (Cambridge, England)'
_journal_page_first 1276
_journal_page_last 1279
_journal_paper_doi 10.1039/d5cc06451a
_journal_volume 62
_journal_year 2026
_chemical_formula_moiety 'C25 H30 N2 O4'
_chemical_formula_sum 'C25 H30 N2 O4'
_chemical_formula_weight 422.51
_space_group_crystal_system orthorhombic
_space_group_IT_number 19
_space_group_name_Hall 'P 2ac 2ab'
_space_group_name_H-M_alt 'P 21 21 21'
_atom_sites_solution_hydrogens geom
_atom_sites_solution_primary dual
_audit_block_doi 10.5517/ccdc.csd.cc2pm5n5
_audit_creation_date 2025-04-30
_audit_creation_method
;
Olex2 1.5
(compiled 2025.04.05 svn.rf049d14d for OlexSys, GUI svn.r7224)
;
_audit_update_record
;
2025-09-24 deposited with the CCDC.	2025-12-07 downloaded from the CCDC.
;
_cell_angle_alpha 90
_cell_angle_beta 90
_cell_angle_gamma 90
_cell_formula_units_Z 4
_cell_length_a 10.2722(2)
_cell_length_b 10.9298(2)
_cell_length_c 20.1804(5)
_cell_measurement_reflns_used 8431
_cell_measurement_temperature 149.99(10)
_cell_measurement_theta_max 75.6200
_cell_measurement_theta_min 4.3870
_cell_volume 2265.72(8)
_computing_cell_refinement 'CrysAlisPro 1.171.43.143a (Rigaku OD, 2024)'
_computing_data_collection 'CrysAlisPro 1.171.43.143a (Rigaku OD, 2024)'
_computing_data_reduction 'CrysAlisPro 1.171.43.143a (Rigaku OD, 2024)'
_computing_molecular_graphics 'Olex2 1.5 (Dolomanov et al., 2009)'
_computing_publication_material 'Olex2 1.5 (Dolomanov et al., 2009)'
_computing_structure_refinement 'SHELXL 2018/3 (Sheldrick, 2015)'
_computing_structure_solution 'SHELXT  (Sheldrick, 2015)'
_diffrn_ambient_environment N~2~
_diffrn_ambient_temperature 149.99(10)
_diffrn_detector 'Hybrid Pixel Array Detector'
_diffrn_detector_area_resol_mean 10.0000
_diffrn_detector_type HyPix
_diffrn_measured_fraction_theta_full 0.998
_diffrn_measured_fraction_theta_max 0.951
_diffrn_measurement_details
;
List of Runs (angles in degrees, time in seconds):

  # Type    Start    End  Width  t~exp~   \w     \q     \k     \f   Frames
#--------------------------------------------------------------------------
  1  \w     36.00  66.00   0.50    0.48    --  108.90 -61.00-180.00   60
  2  \w    -10.00  57.00   0.50    0.12    --   44.34 -99.00 -30.00  134
  3  \w     59.00 102.00   0.50    0.48    --  108.90 -77.00   0.00   86
  4  \w     -6.00  20.00   0.50    0.12    --   44.34 -19.00  90.00   52
  5  \w   -161.00 -78.00   0.50    0.48    -- -100.00 -22.00 179.00  166
  6  \w    -32.00  30.00   0.50    0.12    --  -44.34  22.00 -14.00  124
  7  \w    -57.00 -26.00   0.50    0.48    -- -100.00  61.00 -60.00   62
  8  \w    -51.00 -25.00   0.50    0.48    -- -100.00  45.00  30.00   52
  9  \w    -53.00 -25.00   0.50    0.48    -- -100.00  45.00  60.00   56
 10  \w    -52.00 -26.00   0.50    0.48    -- -100.00  61.00  60.00   52
 11  \w   -102.00 -28.00   0.50    0.48    -- -100.00 102.00 123.00  148
 12  \w   -120.00 -87.00   0.50    0.12    --  -44.34 179.00  90.00   66
 13  \w   -103.00 -28.00   0.50    0.48    -- -100.00 128.00-160.00  150
 14  \w    105.00 131.00   0.50    0.48    --  108.90  22.00 -14.00   52
 15  \w    -30.00  30.00   0.50    0.12    --  -44.41  19.00  90.00  120
 16  \w    -54.00 -29.00   0.50    0.48    -- -100.00  45.00-120.00   50
 17  \w   -109.00 -55.00   0.50    0.48    -- -100.00 125.00 -90.00  108
 18  \w    -54.00 -29.00   0.50    0.48    -- -100.00  45.00   0.00   50
 19  \w    -69.00 -29.00   0.50    0.48    -- -100.00  61.00 120.00   80
 20  \w    -58.00 -32.00   0.50    0.48    -- -100.00  61.00-120.00   52
 21  \w    -54.00 -28.00   0.50    0.48    -- -100.00  45.00 120.00   52
 22  \w     35.00  60.00   0.50    0.48    --  108.90 -61.00 150.00   50
 23  \w     42.00  68.00   0.50    0.48    --  108.90 -61.00-150.00   52
 24  \w     38.00  64.00   0.50    0.48    --  108.90 -61.00 -60.00   52
;
_diffrn_measurement_device 'four-circle diffractometer'
_diffrn_measurement_device_type 'ROD, Synergy Custom system, HyPix'
_diffrn_measurement_method '\w scans'
_diffrn_orient_matrix_type 'CrysAlisPro convention (1999,Acta A55,543-557)'
_diffrn_orient_matrix_UB_11 0.0450319000
_diffrn_orient_matrix_UB_12 -0.0057045000
_diffrn_orient_matrix_UB_13 -0.0727476000
_diffrn_orient_matrix_UB_21 0.1364057000
_diffrn_orient_matrix_UB_22 -0.0407770000
_diffrn_orient_matrix_UB_23 0.0227266000
_diffrn_orient_matrix_UB_31 -0.0431878000
_diffrn_orient_matrix_UB_32 -0.1348226000
_diffrn_orient_matrix_UB_33 -0.0039505000
_diffrn_radiation_monochromator mirror
_diffrn_radiation_probe x-ray
_diffrn_radiation_type 'Cu K\a'
_diffrn_radiation_wavelength 1.54184
_diffrn_reflns_av_R_equivalents 0.0288
_diffrn_reflns_av_unetI/netI 0.0335
_diffrn_reflns_Laue_measured_fraction_full 0.998
_diffrn_reflns_Laue_measured_fraction_max 0.951
_diffrn_reflns_limit_h_max 12
_diffrn_reflns_limit_h_min -12
_diffrn_reflns_limit_k_max 4
_diffrn_reflns_limit_k_min -13
_diffrn_reflns_limit_l_max 23
_diffrn_reflns_limit_l_min -24
_diffrn_reflns_number 13089
_diffrn_reflns_point_group_measured_fraction_full 0.995
_diffrn_reflns_point_group_measured_fraction_max 0.930
_diffrn_reflns_theta_full 67.684
_diffrn_reflns_theta_max 76.338
_diffrn_reflns_theta_min 4.382
_diffrn_source 'Rotating-anode X-ray tube'
_diffrn_source_type 'Rigaku (Cu) X-ray Source'
_exptl_absorpt_coefficient_mu 0.676
_exptl_absorpt_correction_T_max 1.00000
_exptl_absorpt_correction_T_min 0.85633
_exptl_absorpt_correction_type multi-scan
_exptl_absorpt_process_details
;
CrysAlisPro 1.171.43.143a (Rigaku Oxford Diffraction, 2024)
Empirical absorption correction using spherical harmonics,
implemented in SCALE3 ABSPACK scaling algorithm.
;
_exptl_crystal_colour 'clear light colourless'
_exptl_crystal_colour_lustre clear
_exptl_crystal_colour_modifier light
_exptl_crystal_colour_primary colourless
_exptl_crystal_density_diffrn 1.239
_exptl_crystal_description block
_exptl_crystal_F_000 904
_exptl_crystal_size_max 0.15
_exptl_crystal_size_mid 0.14
_exptl_crystal_size_min 0.1
_refine_diff_density_max 0.153
_refine_diff_density_min -0.166
_refine_diff_density_rms 0.032
_refine_ls_abs_structure_details
;
 Flack x determined using 1648 quotients [(I+)-(I-)]/[(I+)+(I-)]
 (Parsons, Flack and Wagner, Acta Cryst. B69 (2013) 249-259).
;
_refine_ls_abs_structure_Flack -0.01(9)
_refine_ls_extinction_method none
_refine_ls_goodness_of_fit_ref 1.043
_refine_ls_hydrogen_treatment constr
_refine_ls_matrix_type full
_refine_ls_number_parameters 284
_refine_ls_number_reflns 4423
_refine_ls_number_restraints 0
_refine_ls_restrained_S_all 1.043
_refine_ls_R_factor_all 0.0358
_refine_ls_R_factor_gt 0.0318
_refine_ls_shift/su_max 0.001
_refine_ls_shift/su_mean 0.000
_refine_ls_structure_factor_coef Fsqd
_refine_ls_weighting_details 'w=1/[\s^2^(Fo^2^)+(0.0447P)^2^+0.2231P] where P=(Fo^2^+2Fc^2^)/3'
_refine_ls_weighting_scheme calc
_refine_ls_wR_factor_gt 0.0810
_refine_ls_wR_factor_ref 0.0834
_reflns_Friedel_coverage 0.722
_reflns_Friedel_fraction_full 0.990
_reflns_Friedel_fraction_max 0.902
_reflns_number_gt 4072
_reflns_number_total 4423
_reflns_threshold_expression 'I > 2\s(I)'
_cod_data_source_file d5cc06451a2.cif
_cod_data_source_block 12022_3_0428_auto
_cod_original_cell_volume 2265.70(9)
_cod_database_code 7135504
_shelx_shelxl_version_number 2018/3
_shelx_space_group_comment
;
The symmetry employed for this shelxl refinement is uniquely defined
by the following loop, which should always be used as a source of
symmetry information in preference to the above space-group names.
They are only intended as comments.
;
_olex2_refinement_description
;
1. Fixed Uiso
 At 1.2 times of:
  All C(H) groups, All C(H,H) groups
 At 1.5 times of:
  All C(H,H,H) groups
2.a Ternary CH refined with riding coordinates:
 C22(H22)
2.b Secondary CH2 refined with riding coordinates:
 C25(H25A,H25B), C28(H28A,H28B), C32(H32A,H32B), C51(H51A,H51B)
2.c Aromatic/amide H refined with riding coordinates:
 C24(H24), C29(H29), C31(H31), C38(H38), C40(H40), C45(H45), C50(H50)
2.d X=CH2 refined with riding coordinates:
 C1(H1A,H1B)
2.e Idealised Me refined as rotating group:
 C7(H7A,H7B,H7C), C8(H8A,H8B,H8C), C9(H9A,H9B,H9C), C58(H58A,H58B,H58C)
;
_olex2_submission_special_instructions 'No special instructions were received'
_oxdiff_exptl_absorpt_empirical_details
;
Empirical correction (ABSPACK) includes:
- Absorption correction using spherical harmonics
- Frame scaling
;
_oxdiff_exptl_absorpt_empirical_full_max 1.217
_oxdiff_exptl_absorpt_empirical_full_min 0.838

loop_
_space_group_symop_operation_xyz
'x, y, z'
'-x+1/2, -y, z+1/2'
'-x, y+1/2, -z+1/2'
'x+1/2, -y+1/2, -z'

loop_
_atom_site_label
_atom_site_type_symbol
_atom_site_fract_x
_atom_site_fract_y
_atom_site_fract_z
_atom_site_U_iso_or_equiv
_atom_site_adp_type
_atom_site_occupancy
_atom_site_site_symmetry_order
_atom_site_calc_flag
_atom_site_refinement_flags_posn
_atom_site_refinement_flags_adp
_atom_site_refinement_flags_occupancy
_atom_site_disorder_assembly
_atom_site_disorder_group
O2 O 0.61664(13) 0.76781(12) 0.38049(7) 0.0297(3) Uani 1 1 d . . . . .
O5 O 0.63244(14) 0.56825(13) 0.35197(8) 0.0359(3) Uani 1 1 d . . . . .
O44 O 0.77613(13) 0.32191(14) 0.51555(8) 0.0363(3) Uani 1 1 d . . . . .
O54 O 0.83358(19) -0.02242(14) 0.23731(9) 0.0493(4) Uani 1 1 d . . . . .
N6 N 0.80310(15) 0.66774(14) 0.40021(8) 0.0254(3) Uani 1 1 d . . . . .
N26 N 0.93757(16) 0.35924(14) 0.44196(8) 0.0268(3) Uani 1 1 d . . . . .
C1 C 0.9444(2) 0.1954(2) 0.59907(12) 0.0420(5) Uani 1 1 d . . . . .
H1A H 0.857574 0.207977 0.613736 0.050 Uiso 1 1 calc R U . . .
H1B H 1.003581 0.150131 0.625707 0.050 Uiso 1 1 calc R U . . .
C3 C 0.67673(18) 0.66094(17) 0.37498(10) 0.0267(4) Uani 1 1 d . . . . .
C4 C 0.48759(19) 0.7870(2) 0.34850(11) 0.0341(4) Uani 1 1 d . . . . .
C7 C 0.3886(2) 0.6944(2) 0.37337(13) 0.0409(5) Uani 1 1 d . . . . .
H7A H 0.408239 0.613779 0.354590 0.061 Uiso 1 1 calc R U . . .
H7B H 0.301058 0.719619 0.359719 0.061 Uiso 1 1 calc R U . . .
H7C H 0.392653 0.690008 0.421831 0.061 Uiso 1 1 calc R U . . .
C8 C 0.5072(2) 0.7835(3) 0.27444(12) 0.0464(6) Uani 1 1 d . . . . .
H8A H 0.577971 0.839221 0.262178 0.070 Uiso 1 1 calc R U . . .
H8B H 0.426827 0.808857 0.252215 0.070 Uiso 1 1 calc R U . . .
H8C H 0.529680 0.700036 0.260821 0.070 Uiso 1 1 calc R U . . .
C9 C 0.4508(2) 0.9148(2) 0.37226(15) 0.0462(6) Uani 1 1 d . . . . .
H9A H 0.442342 0.914667 0.420626 0.069 Uiso 1 1 calc R U . . .
H9B H 0.367756 0.939021 0.352263 0.069 Uiso 1 1 calc R U . . .
H9C H 0.518686 0.973021 0.359146 0.069 Uiso 1 1 calc R U . . .
C10 C 0.88369(18) 0.56440(17) 0.41168(9) 0.0255(4) Uani 1 1 d . . . . .
C11 C 0.87533(19) 0.77319(17) 0.41811(9) 0.0264(4) Uani 1 1 d . . . . .
C21 C 1.00016(18) 0.60182(17) 0.43587(9) 0.0265(4) Uani 1 1 d . . . . .
C22 C 0.84703(19) 0.43239(17) 0.40111(10) 0.0268(4) Uani 1 1 d . . . . .
H22 H 0.756282 0.419241 0.417576 0.032 Uiso 1 1 calc R U . . .
C23 C 0.99810(19) 0.73322(17) 0.44007(9) 0.0268(4) Uani 1 1 d . . . . .
C24 C 0.8445(2) 0.89725(18) 0.41560(10) 0.0306(4) Uani 1 1 d . . . . .
H24 H 0.761441 0.924266 0.400950 0.037 Uiso 1 1 calc R U . . .
C25 C 1.1076(2) 0.51552(18) 0.45480(11) 0.0319(4) Uani 1 1 d . . . . .
H25A H 1.117622 0.514350 0.503588 0.038 Uiso 1 1 calc R U . . .
H25B H 1.190725 0.543575 0.435163 0.038 Uiso 1 1 calc R U . . .
C28 C 0.8543(2) 0.39308(17) 0.32803(10) 0.0297(4) Uani 1 1 d . . . . .
H28A H 0.798462 0.447881 0.301231 0.036 Uiso 1 1 calc R U . . .
H28B H 0.944957 0.402418 0.312176 0.036 Uiso 1 1 calc R U . . .
C29 C 1.09211(19) 0.81861(19) 0.45958(10) 0.0317(4) Uani 1 1 d . . . . .
H29 H 1.175307 0.792381 0.474436 0.038 Uiso 1 1 calc R U . . .
C31 C 0.9391(2) 0.97959(19) 0.43517(12) 0.0358(5) Uani 1 1 d . . . . .
H31 H 0.920124 1.064626 0.433857 0.043 Uiso 1 1 calc R U . . .
C32 C 1.07593(18) 0.38747(18) 0.42999(11) 0.0301(4) Uani 1 1 d . . . . .
H32A H 1.094742 0.382010 0.381967 0.036 Uiso 1 1 calc R U . . .
H32B H 1.131247 0.326966 0.453228 0.036 Uiso 1 1 calc R U . . .
C35 C 0.89142(19) 0.31156(16) 0.49951(10) 0.0264(4) Uani 1 1 d . . . . .
C38 C 0.8118(2) 0.26360(18) 0.31762(10) 0.0296(4) Uani 1 1 d . . . . .
H38 H 0.734268 0.239144 0.339597 0.035 Uiso 1 1 calc R U . . .
C40 C 1.0620(2) 0.9414(2) 0.45688(12) 0.0366(5) Uani 1 1 d . . . . .
H40 H 1.124963 1.000401 0.469806 0.044 Uiso 1 1 calc R U . . .
C45 C 0.98261(19) 0.24031(18) 0.54211(10) 0.0310(4) Uani 1 1 d . . . . .
H45 H 1.069600 0.227330 0.527760 0.037 Uiso 1 1 calc R U . . .
C46 C 0.8712(2) 0.17819(19) 0.28063(10) 0.0323(4) Uani 1 1 d . . . . .
C50 C 0.8007(2) 0.06219(19) 0.27257(11) 0.0366(5) Uani 1 1 d . . . . .
H50 H 0.722412 0.052513 0.297096 0.044 Uiso 1 1 calc R U . . .
C51 C 1.0007(3) 0.1909(2) 0.24743(13) 0.0442(5) Uani 1 1 d . . . . .
H51A H 1.017729 0.278414 0.238344 0.053 Uiso 1 1 calc R U . . .
H51B H 0.998754 0.147145 0.204477 0.053 Uiso 1 1 calc R U . . .
C58 C 1.1107(3) 0.1394(3) 0.29001(15) 0.0581(8) Uani 1 1 d . . . . .
H58A H 1.193324 0.146738 0.266078 0.087 Uiso 1 1 calc R U . . .
H58B H 1.093474 0.052987 0.299653 0.087 Uiso 1 1 calc R U . . .
H58C H 1.115842 0.185318 0.331627 0.087 Uiso 1 1 calc R U . . .

loop_
_atom_site_aniso_label
_atom_site_aniso_U_11
_atom_site_aniso_U_22
_atom_site_aniso_U_33
_atom_site_aniso_U_23
_atom_site_aniso_U_13
_atom_site_aniso_U_12
O2 0.0219(6) 0.0300(6) 0.0373(7) 0.0002(6) -0.0055(6) 0.0028(5)
O5 0.0272(7) 0.0317(7) 0.0487(9) -0.0045(6) -0.0072(7) -0.0007(6)
O44 0.0233(7) 0.0436(7) 0.0421(8) 0.0119(7) 0.0028(6) -0.0008(6)
O54 0.0551(11) 0.0358(8) 0.0570(11) -0.0127(7) 0.0019(9) -0.0018(7)
N6 0.0214(7) 0.0257(7) 0.0292(8) -0.0005(6) -0.0014(6) 0.0003(6)
N26 0.0229(7) 0.0276(8) 0.0299(9) 0.0040(6) 0.0008(7) 0.0035(6)
C1 0.0339(11) 0.0518(13) 0.0403(12) 0.0108(10) -0.0021(9) 0.0035(10)
C3 0.0229(8) 0.0308(9) 0.0263(9) 0.0021(8) -0.0008(7) -0.0003(7)
C4 0.0207(9) 0.0426(11) 0.0390(11) 0.0036(9) -0.0068(8) 0.0031(8)
C7 0.0243(9) 0.0473(12) 0.0512(13) 0.0005(10) -0.0005(9) -0.0004(9)
C8 0.0341(12) 0.0658(15) 0.0393(12) 0.0080(11) -0.0086(10) 0.0030(11)
C9 0.0302(11) 0.0442(13) 0.0642(16) 0.0011(12) -0.0087(11) 0.0097(9)
C10 0.0226(9) 0.0285(9) 0.0253(9) 0.0011(7) 0.0008(7) 0.0012(7)
C11 0.0238(9) 0.0298(9) 0.0255(9) -0.0011(7) 0.0027(7) -0.0017(7)
C21 0.0228(9) 0.0305(9) 0.0263(9) 0.0001(7) 0.0008(8) 0.0008(7)
C22 0.0231(9) 0.0262(8) 0.0312(10) 0.0021(8) -0.0014(7) 0.0019(7)
C23 0.0228(9) 0.0324(9) 0.0252(9) -0.0016(7) 0.0004(7) -0.0008(8)
C24 0.0286(10) 0.0301(9) 0.0330(11) -0.0024(8) 0.0001(8) 0.0017(8)
C25 0.0211(9) 0.0356(10) 0.0389(11) 0.0029(8) -0.0024(8) 0.0015(8)
C28 0.0293(10) 0.0298(9) 0.0301(10) 0.0012(8) -0.0007(8) 0.0012(8)
C29 0.0250(9) 0.0383(10) 0.0318(10) -0.0026(8) -0.0020(8) -0.0033(8)
C31 0.0375(12) 0.0268(9) 0.0432(12) -0.0046(9) -0.0014(10) -0.0001(8)
C32 0.0217(9) 0.0327(9) 0.0357(11) 0.0058(8) 0.0047(8) 0.0040(7)
C35 0.0264(9) 0.0227(8) 0.0303(9) -0.0006(7) -0.0010(7) -0.0019(7)
C38 0.0255(9) 0.0322(9) 0.0311(10) 0.0020(8) -0.0018(8) 0.0002(8)
C40 0.0335(11) 0.0359(10) 0.0404(12) -0.0056(9) -0.0027(9) -0.0086(9)
C45 0.0270(9) 0.0316(9) 0.0343(11) 0.0029(8) -0.0004(8) 0.0029(8)
C46 0.0338(10) 0.0323(9) 0.0308(10) -0.0004(8) -0.0005(8) -0.0012(9)
C50 0.0385(12) 0.0321(10) 0.0392(12) -0.0017(9) -0.0002(9) 0.0001(9)
C51 0.0485(13) 0.0376(10) 0.0464(12) -0.0114(10) 0.0171(11) -0.0065(10)
C58 0.0338(12) 0.0732(18) 0.0673(18) -0.0318(15) 0.0077(12) -0.0020(12)

loop_
_atom_type_symbol
_atom_type_description
_atom_type_scat_dispersion_real
_atom_type_scat_dispersion_imag
_atom_type_scat_source
C C 0.0181 0.0091 'International Tables Vol C Tables 4.2.6.8 and 6.1.1.4'
H H 0.0000 0.0000 'International Tables Vol C Tables 4.2.6.8 and 6.1.1.4'
N N 0.0311 0.0180 'International Tables Vol C Tables 4.2.6.8 and 6.1.1.4'
O O 0.0492 0.0322 'International Tables Vol C Tables 4.2.6.8 and 6.1.1.4'

loop_
_geom_angle_atom_site_label_1
_geom_angle_atom_site_label_2
_geom_angle_atom_site_label_3
_geom_angle
_geom_angle_site_symmetry_1
_geom_angle_site_symmetry_3
_geom_angle_publ_flag
C3 O2 C4 120.15(15) . . ?
C3 N6 C10 124.01(16) . . ?
C3 N6 C11 128.52(16) . . ?
C11 N6 C10 107.46(14) . . ?
C32 N26 C22 113.71(15) . . ?
C35 N26 C22 117.70(16) . . ?
C35 N26 C32 123.84(17) . . ?
H1A C1 H1B 120.0 . . ?
C45 C1 H1A 120.0 . . ?
C45 C1 H1B 120.0 . . ?
O2 C3 N6 110.81(16) . . ?
O5 C3 O2 126.72(17) . . ?
O5 C3 N6 122.47(17) . . ?
O2 C4 C7 110.99(17) . . ?
O2 C4 C8 107.86(17) . . ?
O2 C4 C9 102.33(17) . . ?
C7 C4 C9 109.93(19) . . ?
C8 C4 C7 113.5(2) . . ?
C8 C4 C9 111.6(2) . . ?
C4 C7 H7A 109.5 . . ?
C4 C7 H7B 109.5 . . ?
C4 C7 H7C 109.5 . . ?
H7A C7 H7B 109.5 . . ?
H7A C7 H7C 109.5 . . ?
H7B C7 H7C 109.5 . . ?
C4 C8 H8A 109.5 . . ?
C4 C8 H8B 109.5 . . ?
C4 C8 H8C 109.5 . . ?
H8A C8 H8B 109.5 . . ?
H8A C8 H8C 109.5 . . ?
H8B C8 H8C 109.5 . . ?
C4 C9 H9A 109.5 . . ?
C4 C9 H9B 109.5 . . ?
C4 C9 H9C 109.5 . . ?
H9A C9 H9B 109.5 . . ?
H9A C9 H9C 109.5 . . ?
H9B C9 H9C 109.5 . . ?
N6 C10 C22 126.39(17) . . ?
C21 C10 N6 109.48(16) . . ?
C21 C10 C22 124.10(17) . . ?
C23 C11 N6 107.29(16) . . ?
C24 C11 N6 131.53(18) . . ?
C24 C11 C23 121.17(18) . . ?
C10 C21 C23 108.03(17) . . ?
C10 C21 C25 123.44(17) . . ?
C23 C21 C25 128.53(18) . . ?
N26 C22 C10 106.37(15) . . ?
N26 C22 H22 108.9 . . ?
N26 C22 C28 110.68(15) . . ?
C10 C22 H22 108.9 . . ?
C10 C22 C28 113.03(16) . . ?
C28 C22 H22 108.9 . . ?
C11 C23 C21 107.74(17) . . ?
C29 C23 C11 120.02(18) . . ?
C29 C23 C21 132.23(19) . . ?
C11 C24 H24 121.2 . . ?
C31 C24 C11 117.62(19) . . ?
C31 C24 H24 121.2 . . ?
C21 C25 H25A 109.7 . . ?
C21 C25 H25B 109.7 . . ?
C21 C25 C32 109.69(16) . . ?
H25A C25 H25B 108.2 . . ?
C32 C25 H25A 109.7 . . ?
C32 C25 H25B 109.7 . . ?
C22 C28 H28A 109.1 . . ?
C22 C28 H28B 109.1 . . ?
H28A C28 H28B 107.8 . . ?
C38 C28 C22 112.63(17) . . ?
C38 C28 H28A 109.1 . . ?
C38 C28 H28B 109.1 . . ?
C23 C29 H29 120.5 . . ?
C40 C29 C23 118.91(19) . . ?
C40 C29 H29 120.5 . . ?
C24 C31 H31 119.0 . . ?
C24 C31 C40 121.95(19) . . ?
C40 C31 H31 119.0 . . ?
N26 C32 C25 110.17(16) . . ?
N26 C32 H32A 109.6 . . ?
N26 C32 H32B 109.6 . . ?
C25 C32 H32A 109.6 . . ?
C25 C32 H32B 109.6 . . ?
H32A C32 H32B 108.1 . . ?
O44 C35 N26 121.64(18) . . ?
O44 C35 C45 120.00(17) . . ?
N26 C35 C45 118.30(17) . . ?
C28 C38 H38 116.4 . . ?
C46 C38 C28 127.12(19) . . ?
C46 C38 H38 116.4 . . ?
C29 C40 C31 120.34(19) . . ?
C29 C40 H40 119.8 . . ?
C31 C40 H40 119.8 . . ?
C1 C45 C35 120.91(19) . . ?
C1 C45 H45 119.5 . . ?
C35 C45 H45 119.5 . . ?
C38 C46 C50 115.94(19) . . ?
C38 C46 C51 126.10(19) . . ?
C50 C46 C51 117.96(19) . . ?
O54 C50 C46 125.8(2) . . ?
O54 C50 H50 117.1 . . ?
C46 C50 H50 117.1 . . ?
C46 C51 H51A 109.3 . . ?
C46 C51 H51B 109.3 . . ?
C46 C51 C58 111.8(2) . . ?
H51A C51 H51B 107.9 . . ?
C58 C51 H51A 109.3 . . ?
C58 C51 H51B 109.3 . . ?
C51 C58 H58A 109.5 . . ?
C51 C58 H58B 109.5 . . ?
C51 C58 H58C 109.5 . . ?
H58A C58 H58B 109.5 . . ?
H58A C58 H58C 109.5 . . ?
H58B C58 H58C 109.5 . . ?

loop_
_geom_bond_atom_site_label_1
_geom_bond_atom_site_label_2
_geom_bond_distance
_geom_bond_site_symmetry_2
_geom_bond_publ_flag
O2 C3 1.326(2) . ?
O2 C4 1.489(2) . ?
O5 C3 1.204(2) . ?
O44 C35 1.233(2) . ?
O54 C50 1.215(3) . ?
N6 C3 1.396(2) . ?
N6 C10 1.419(2) . ?
N6 C11 1.418(2) . ?
N26 C22 1.478(2) . ?
N26 C32 1.474(2) . ?
N26 C35 1.358(3) . ?
C1 H1A 0.9500 . ?
C1 H1B 0.9500 . ?
C1 C45 1.310(3) . ?
C4 C7 1.520(3) . ?
C4 C8 1.509(3) . ?
C4 C9 1.524(3) . ?
C7 H7A 0.9800 . ?
C7 H7B 0.9800 . ?
C7 H7C 0.9800 . ?
C8 H8A 0.9800 . ?
C8 H8B 0.9800 . ?
C8 H8C 0.9800 . ?
C9 H9A 0.9800 . ?
C9 H9B 0.9800 . ?
C9 H9C 0.9800 . ?
C10 C21 1.355(3) . ?
C10 C22 1.506(3) . ?
C11 C23 1.406(3) . ?
C11 C24 1.393(3) . ?
C21 C23 1.439(3) . ?
C21 C25 1.501(3) . ?
C22 H22 1.0000 . ?
C22 C28 1.538(3) . ?
C23 C29 1.399(3) . ?
C24 H24 0.9500 . ?
C24 C31 1.382(3) . ?
C25 H25A 0.9900 . ?
C25 H25B 0.9900 . ?
C25 C32 1.522(3) . ?
C28 H28A 0.9900 . ?
C28 H28B 0.9900 . ?
C28 C38 1.496(3) . ?
C29 H29 0.9500 . ?
C29 C40 1.378(3) . ?
C31 H31 0.9500 . ?
C31 C40 1.400(3) . ?
C32 H32A 0.9900 . ?
C32 H32B 0.9900 . ?
C35 C45 1.491(3) . ?
C38 H38 0.9500 . ?
C38 C46 1.342(3) . ?
C40 H40 0.9500 . ?
C45 H45 0.9500 . ?
C46 C50 1.469(3) . ?
C46 C51 1.495(3) . ?
C50 H50 0.9500 . ?
C51 H51A 0.9900 . ?
C51 H51B 0.9900 . ?
C51 C58 1.527(4) . ?
C58 H58A 0.9800 . ?
C58 H58B 0.9800 . ?
C58 H58C 0.9800 . ?

loop_
_geom_torsion_atom_site_label_1
_geom_torsion_atom_site_label_2
_geom_torsion_atom_site_label_3
_geom_torsion_atom_site_label_4
_geom_torsion
_geom_torsion_site_symmetry_1
_geom_torsion_site_symmetry_2
_geom_torsion_site_symmetry_3
_geom_torsion_site_symmetry_4
_geom_torsion_publ_flag
O44 C35 C45 C1 -4.9(3) . . . . ?
N6 C10 C21 C23 -0.6(2) . . . . ?
N6 C10 C21 C25 178.68(17) . . . . ?
N6 C10 C22 N26 -159.07(17) . . . . ?
N6 C10 C22 C28 79.3(2) . . . . ?
N6 C11 C23 C21 -0.4(2) . . . . ?
N6 C11 C23 C29 178.40(18) . . . . ?
N6 C11 C24 C31 -178.1(2) . . . . ?
N26 C22 C28 C38 63.5(2) . . . . ?
N26 C35 C45 C1 178.0(2) . . . . ?
C3 O2 C4 C7 58.0(2) . . . . ?
C3 O2 C4 C8 -67.0(2) . . . . ?
C3 O2 C4 C9 175.24(18) . . . . ?
C3 N6 C10 C21 179.66(17) . . . . ?
C3 N6 C10 C22 -2.1(3) . . . . ?
C3 N6 C11 C23 -179.23(17) . . . . ?
C3 N6 C11 C24 -0.7(3) . . . . ?
C4 O2 C3 O5 -8.7(3) . . . . ?
C4 O2 C3 N6 171.55(16) . . . . ?
C10 N6 C3 O2 168.84(17) . . . . ?
C10 N6 C3 O5 -11.0(3) . . . . ?
C10 N6 C11 C23 0.0(2) . . . . ?
C10 N6 C11 C24 178.6(2) . . . . ?
C10 C21 C23 C11 0.6(2) . . . . ?
C10 C21 C23 C29 -178.0(2) . . . . ?
C10 C21 C25 C32 11.3(3) . . . . ?
C10 C22 C28 C38 -177.33(16) . . . . ?
C11 N6 C3 O2 -12.0(3) . . . . ?
C11 N6 C3 O5 168.19(19) . . . . ?
C11 N6 C10 C21 0.4(2) . . . . ?
C11 N6 C10 C22 178.63(18) . . . . ?
C11 C23 C29 C40 0.1(3) . . . . ?
C11 C24 C31 C40 0.0(3) . . . . ?
C21 C10 C22 N26 19.0(3) . . . . ?
C21 C10 C22 C28 -102.7(2) . . . . ?
C21 C23 C29 C40 178.5(2) . . . . ?
C21 C25 C32 N26 -42.5(2) . . . . ?
C22 N26 C32 C25 68.3(2) . . . . ?
C22 N26 C35 O44 4.5(3) . . . . ?
C22 N26 C35 C45 -178.42(16) . . . . ?
C22 C10 C21 C23 -178.91(18) . . . . ?
C22 C10 C21 C25 0.4(3) . . . . ?
C22 C28 C38 C46 -134.7(2) . . . . ?
C23 C11 C24 C31 0.3(3) . . . . ?
C23 C21 C25 C32 -169.6(2) . . . . ?
C23 C29 C40 C31 0.2(3) . . . . ?
C24 C11 C23 C21 -179.10(18) . . . . ?
C24 C11 C23 C29 -0.3(3) . . . . ?
C24 C31 C40 C29 -0.3(4) . . . . ?
C25 C21 C23 C11 -178.61(19) . . . . ?
C25 C21 C23 C29 2.8(4) . . . . ?
C28 C38 C46 C50 -173.09(19) . . . . ?
C28 C38 C46 C51 6.8(3) . . . . ?
C32 N26 C22 C10 -52.8(2) . . . . ?
C32 N26 C22 C28 70.4(2) . . . . ?
C32 N26 C35 O44 158.45(19) . . . . ?
C32 N26 C35 C45 -24.4(3) . . . . ?
C35 N26 C22 C10 103.80(18) . . . . ?
C35 N26 C22 C28 -133.06(17) . . . . ?
C35 N26 C32 C25 -86.6(2) . . . . ?
C38 C46 C50 O54 174.4(2) . . . . ?
C38 C46 C51 C58 94.7(3) . . . . ?
C50 C46 C51 C58 -85.4(2) . . . . ?
C51 C46 C50 O54 -5.5(3) . . . . ?
